data_4320234
loop_
_publ_author_name
'Thomas S. Barnard'
'Mark R. Mason'

_publ_contact_author
;
     Professor Mark R. Mason
     Department of Chemistry
     University of Toledo
     Toledo, OH 43606, USA
;
_publ_contact_author_email mmason5@uoft02.utoledo.edu
_publ_contact_author_fax '(419) 530-4033'
_publ_contact_author_phone '(419) 530-1532'
_publ_section_title
;
 Hindered Axial-Equatorial Carbonyl Exchange in an Fe(CO)4(PR3) Complex of
 a Rigid Bicyclic Phosphine
;
_journal_name_full 'Inorganic Chemistry'
_journal_page_first 5001
_journal_page_last 5009
_journal_paper_doi 10.1021/ic001372b
_journal_volume 40
_journal_year 2001
_chemical_formula_moiety 'C16 H12 Fe N3 O4 P'
_chemical_formula_sum 'C16 H12 Fe N3 O4 P'
_chemical_formula_weight 397.11
_chemical_name_systematic
; 
 Fe(CO)4[P(NC4H4)3] 
;
_space_group_IT_number 2
_symmetry_cell_setting triclinic
_symmetry_space_group_name_Hall '-P 1'
_symmetry_space_group_name_H-M 'P -1'
_atom_sites_solution_hydrogens difmap
_atom_sites_solution_primary direct
_atom_sites_solution_secondary difmap
_audit_creation_method SHELXL-97
_cell_angle_alpha 86.360(5)
_cell_angle_beta 65.577(4)
_cell_angle_gamma 88.141(4)
_cell_formula_units_Z 2
_cell_length_a 9.1920(3)
_cell_length_b 10.2470(8)
_cell_length_c 10.7407(3)
_cell_measurement_reflns_used 3612
_cell_measurement_temperature 293(2)
_cell_measurement_theta_max 21.43
_cell_measurement_theta_min 3.08
_cell_volume 919.26(9)
_computing_cell_refinement 'Siemens SAINT'
_computing_data_collection 'Siemens SMART'
_computing_data_reduction 'Siemens SAINT'
_computing_molecular_graphics 'Siemens SHELXTL'
_computing_publication_material 'Siemens SHELXTL and the Toledo cifomatic'
_computing_structure_refinement 'SHELXL-97 (Sheldrick, 1997)'
_computing_structure_solution 'SHELXS-97 (Sheldrick, 1990)'
_diffrn_ambient_temperature 293(2)
_diffrn_measured_fraction_theta_full 0.901
_diffrn_measured_fraction_theta_max 0.901
_diffrn_measurement_device_type 'Siemens CCD Diffractometer'
_diffrn_measurement_method '\w scans'
_diffrn_radiation_monochromator graphite
_diffrn_radiation_source 'Sealed Tube'
_diffrn_radiation_type MoK\a
_diffrn_radiation_wavelength 0.71073
_diffrn_reflns_av_R_equivalents 0.0331
_diffrn_reflns_av_sigmaI/netI 0.0417
_diffrn_reflns_limit_h_max 12
_diffrn_reflns_limit_h_min -12
_diffrn_reflns_limit_k_max 13
_diffrn_reflns_limit_k_min -13
_diffrn_reflns_limit_l_max 14
_diffrn_reflns_limit_l_min -14
_diffrn_reflns_number 10468
_diffrn_reflns_theta_full 29.72
_diffrn_reflns_theta_max 29.72
_diffrn_reflns_theta_min 2.43
_diffrn_standards_interval_time 'before and after data collection'
_diffrn_standards_number '100 frames'
_exptl_absorpt_coefficient_mu 0.931
_exptl_absorpt_correction_T_max 0.991589
_exptl_absorpt_correction_T_min 0.806106
_exptl_absorpt_correction_type SADABS
_exptl_crystal_colour yellow
_exptl_crystal_density_diffrn 1.435
_exptl_crystal_density_meas ?
_exptl_crystal_density_method 'not measured'
_exptl_crystal_description chunk
_exptl_crystal_F_000 404
_exptl_crystal_size_max 0.25
_exptl_crystal_size_mid 0.25
_exptl_crystal_size_min 0.1
_refine_diff_density_max 0.254
_refine_diff_density_min -0.204
_refine_diff_density_rms 0.045
_refine_ls_extinction_method SHELXL
_refine_ls_goodness_of_fit_ref 0.986
_refine_ls_hydrogen_treatment mixed
_refine_ls_matrix_type full
_refine_ls_number_parameters 274
_refine_ls_number_reflns 4705
_refine_ls_number_restraints 0
_refine_ls_restrained_S_all 0.986
_refine_ls_R_factor_all 0.0820
_refine_ls_R_factor_gt 0.0426
_refine_ls_shift/su_max 0.001
_refine_ls_shift/su_mean 0.000
_refine_ls_structure_factor_coef Fsqd
_refine_ls_weighting_details 'calc w=1/[\s^2^(Fo^2^)+(0.0555P)^2^+0.0000P] where P=(Fo^2^+2Fc^2^)/3'
_refine_ls_weighting_scheme calc
_refine_ls_wR_factor_gt 0.0949
_refine_ls_wR_factor_ref 0.1104
_reflns_number_gt 2929
_reflns_number_total 4705
_reflns_threshold_expression >2sigma(I)
_cod_data_source_file ic001372b_4.cif
_cod_data_source_block 10
_cod_depositor_comments
;
The following automatic conversions were performed:

'_symmetry_cell_setting' value 'Triclinic' changed to 'triclinic'
according to the built-in table from CIF Core dictionary named
'cif_core.dic' version 2.4.1 from 2010-06-29.

Automatic conversion script
Id: cif_fix_values 1646 2011-03-28 12:23:43Z adriana 

The following automatic conversions were performed:

'_exptl_crystal_density_meas' value 'not measured' was changed to '?'
- the value is perceived as not measured.

Automatic conversion script
Id: cif_fix_values 3008 2015-01-20 13:52:24Z robertas 
;
_cod_original_cell_volume 919.27(8)
_cod_database_code 4320234

loop_
_symmetry_equiv_pos_as_xyz
'x, y, z'
'-x, -y, -z'

loop_
_atom_site_label
_atom_site_type_symbol
_atom_site_fract_x
_atom_site_fract_y
_atom_site_fract_z
_atom_site_U_iso_or_equiv
_atom_site_adp_type
_atom_site_occupancy
_atom_site_symmetry_multiplicity
_atom_site_calc_flag
_atom_site_refinement_flags
Fe1 Fe 0.26008(4) 0.84862(3) 0.28801(3) 0.05794(14) Uani 1.000000 1 d .
P1 P 0.15488(7) 0.71635(6) 0.19926(6) 0.05622(17) Uani 1.000000 1 d .
O1 O 0.3994(3) 1.0318(3) 0.4065(3) 0.1454(11) Uani 1.000000 1 d .
O2 O 0.5571(3) 0.8585(2) 0.0392(2) 0.0958(6) Uani 1.000000 1 d .
O3 O 0.2368(3) 0.6537(2) 0.5061(2) 0.1089(8) Uani 1.000000 1 d .
O4 O -0.0085(3) 1.0308(2) 0.3371(3) 0.1112(8) Uani 1.000000 1 d .
N1 N 0.1987(3) 0.7453(3) 0.0311(2) 0.0790(7) Uani 1.000000 1 d .
N2 N -0.0477(2) 0.7102(2) 0.2668(2) 0.0689(6) Uani 1.000000 1 d .
N3 N 0.2001(2) 0.55555(19) 0.2070(2) 0.0619(5) Uani 1.000000 1 d .
C1 C 0.3449(4) 0.9613(3) 0.3603(3) 0.0888(9) Uani 1.000000 1 d .
C2 C 0.4404(3) 0.8541(2) 0.1351(3) 0.0676(6) Uani 1.000000 1 d .
C3 C 0.2424(3) 0.7289(3) 0.4207(3) 0.0710(7) Uani 1.000000 1 d .
C4 C 0.0974(4) 0.9599(3) 0.3152(3) 0.0788(8) Uani 1.000000 1 d .
C10 C 0.2087(5) 0.8699(6) -0.0337(5) 0.1122(15) Uani 1.000000 1 d .
C11 C 0.2322(6) 0.8510(9) -0.1637(5) 0.155(3) Uani 1.000000 1 d .
C12 C 0.2351(6) 0.7194(9) -0.1824(4) 0.149(3) Uani 1.000000 1 d .
C13 C 0.2160(4) 0.6538(5) -0.0646(3) 0.1024(12) Uani 1.000000 1 d .
C20 C -0.1465(4) 0.7089(4) 0.1979(5) 0.0968(10) Uani 1.000000 1 d .
C21 C -0.2957(5) 0.6902(5) 0.2946(6) 0.1216(17) Uani 1.000000 1 d .
C22 C -0.2949(4) 0.6805(4) 0.4238(5) 0.1026(11) Uani 1.000000 1 d .
C23 C -0.1434(4) 0.6945(3) 0.4062(4) 0.0860(9) Uani 1.000000 1 d .
C30 C 0.1026(4) 0.4500(3) 0.2198(4) 0.0872(9) Uani 1.000000 1 d .
C31 C 0.1901(4) 0.3403(4) 0.2051(4) 0.1031(12) Uani 1.000000 1 d .
C32 C 0.3444(4) 0.3737(3) 0.1847(4) 0.0888(9) Uani 1.000000 1 d .
C33 C 0.3492(3) 0.5045(3) 0.1866(3) 0.0720(7) Uani 1.000000 1 d .
H10 H 0.207(5) 0.926(4) 0.008(4) 0.117(17) Uiso 1.000000 1 d .
H11 H 0.231(5) 0.922(4) -0.208(4) 0.122(14) Uiso 1.000000 1 d .
H12 H 0.258(4) 0.669(4) -0.257(4) 0.128(13) Uiso 1.000000 1 d .
H13 H 0.224(3) 0.561(3) -0.045(3) 0.089(11) Uiso 1.000000 1 d .
H20 H -0.090(4) 0.711(4) 0.095(4) 0.124(13) Uiso 1.000000 1 d .
H21 H -0.369(5) 0.684(4) 0.288(5) 0.143(18) Uiso 1.000000 1 d .
H22 H -0.382(4) 0.674(3) 0.507(4) 0.115(12) Uiso 1.000000 1 d .
H23 H -0.098(3) 0.698(3) 0.467(3) 0.083(9) Uiso 1.000000 1 d .
H30 H -0.007(3) 0.471(3) 0.241(3) 0.090(9) Uiso 1.000000 1 d .
H31 H 0.157(5) 0.262(4) 0.214(4) 0.138(15) Uiso 1.000000 1 d .
H32 H 0.427(3) 0.318(3) 0.169(3) 0.078(8) Uiso 1.000000 1 d .
H33 H 0.433(3) 0.560(3) 0.162(3) 0.082(9) Uiso 1.000000 1 d .

loop_
_atom_site_aniso_label
_atom_site_aniso_U_11
_atom_site_aniso_U_22
_atom_site_aniso_U_33
_atom_site_aniso_U_23
_atom_site_aniso_U_13
_atom_site_aniso_U_12
Fe1 0.0626(2) 0.0579(2) 0.0585(2) -0.00530(15) -0.02948(18) -0.00574(15)
P1 0.0565(3) 0.0647(4) 0.0524(4) 0.0002(3) -0.0273(3) -0.0097(3)
O1 0.126(2) 0.154(2) 0.168(3) -0.081(2) -0.0607(19) -0.0277(17)
O2 0.0851(14) 0.0950(15) 0.0847(15) -0.0097(12) -0.0105(12) -0.0185(11)
O3 0.143(2) 0.1213(19) 0.0740(14) 0.0206(13) -0.0587(15) -0.0147(15)
O4 0.1126(18) 0.0887(16) 0.144(2) -0.0164(14) -0.0655(16) 0.0300(14)
N1 0.0814(15) 0.1101(19) 0.0558(13) 0.0098(13) -0.0387(11) -0.0300(13)
N2 0.0575(12) 0.0804(15) 0.0737(14) -0.0007(11) -0.0319(11) -0.0073(10)
N3 0.0570(11) 0.0614(12) 0.0660(13) -0.0090(10) -0.0224(10) -0.0094(9)
C1 0.0808(19) 0.093(2) 0.095(2) -0.0331(18) -0.0346(17) -0.0061(16)
C2 0.0749(17) 0.0597(15) 0.0725(18) -0.0042(13) -0.0338(15) -0.0112(12)
C3 0.0787(17) 0.0832(19) 0.0597(16) -0.0047(14) -0.0367(14) -0.0067(14)
C4 0.091(2) 0.0644(17) 0.089(2) -0.0028(15) -0.0456(17) -0.0019(15)
C10 0.120(3) 0.148(4) 0.087(3) 0.043(3) -0.065(2) -0.041(3)
C11 0.126(3) 0.271(8) 0.093(3) 0.083(4) -0.076(3) -0.089(4)
C12 0.110(3) 0.288(8) 0.058(2) 0.008(4) -0.041(2) -0.084(4)
C13 0.091(2) 0.161(4) 0.062(2) -0.018(2) -0.0334(17) -0.036(2)
C20 0.076(2) 0.122(3) 0.111(3) -0.003(2) -0.056(2) -0.0033(18)
C21 0.060(2) 0.151(4) 0.162(5) -0.005(3) -0.054(3) -0.002(2)
C22 0.062(2) 0.115(3) 0.115(3) -0.009(2) -0.020(2) -0.0038(17)
C23 0.0654(18) 0.106(2) 0.079(2) -0.0009(17) -0.0224(17) -0.0074(15)
C30 0.0721(19) 0.0710(19) 0.112(3) -0.0070(17) -0.0300(18) -0.0196(15)
C31 0.098(2) 0.066(2) 0.128(3) -0.011(2) -0.027(2) -0.0194(19)
C32 0.086(2) 0.073(2) 0.098(2) -0.0139(17) -0.0280(18) 0.0085(17)
C33 0.0640(16) 0.0687(18) 0.0799(19) -0.0097(14) -0.0252(14) -0.0060(13)

loop_
_atom_type_symbol
_atom_type_description
_atom_type_scat_dispersion_real
_atom_type_scat_dispersion_imag
_atom_type_scat_source
C C 0.0033 0.0016 'International Tables Vol C Tables 4.2.6.8 and 6.1.1.4'
H H 0.0000 0.0000 'International Tables Vol C Tables 4.2.6.8 and 6.1.1.4'
N N 0.0061 0.0033 'International Tables Vol C Tables 4.2.6.8 and 6.1.1.4'
O O 0.0106 0.0060 'International Tables Vol C Tables 4.2.6.8 and 6.1.1.4'
P P 0.1023 0.0942 'International Tables Vol C Tables 4.2.6.8 and 6.1.1.4'
Fe Fe 0.3463 0.8444 'International Tables Vol C Tables 4.2.6.8 and 6.1.1.4'

loop_
_geom_angle_atom_site_label_1
_geom_angle_atom_site_label_2
_geom_angle_atom_site_label_3
_geom_angle
_geom_angle_site_symmetry_1
_geom_angle_site_symmetry_3
_geom_angle_publ_flag
P1 Fe1 C1 178.64(11) . . ?
P1 Fe1 C2 90.71(8) . . ?
P1 Fe1 C3 90.71(9) . . ?
P1 Fe1 C4 89.54(9) . . ?
C1 Fe1 C2 89.43(13) . . ?
C1 Fe1 C3 90.41(14) . . ?
C2 Fe1 C3 118.69(12) . . ?
C4 Fe1 C1 89.25(14) . . ?
C4 Fe1 C2 123.00(13) . . ?
C4 Fe1 C3 118.30(13) . . ?
Fe1 P1 N1 116.00(9) . . ?
Fe1 P1 N2 116.91(8) . . ?
Fe1 P1 N3 117.31(7) . . ?
N1 P1 N2 101.38(11) . . ?
N1 P1 N3 102.05(12) . . ?
N2 P1 N3 100.55(10) . . ?
P1 N1 C10 124.7(3) . . ?
P1 N1 C13 127.4(3) . . ?
C10 N1 C13 107.6(3) . . ?
P1 N2 C20 128.2(2) . . ?
P1 N2 C23 123.9(2) . . ?
C20 N2 C23 107.7(3) . . ?
P1 N3 C30 127.3(2) . . ?
P1 N3 C33 125.52(17) . . ?
C30 N3 C33 106.8(2) . . ?
Fe1 C1 O1 179.3(4) . . ?
Fe1 C2 O2 178.5(2) . . ?
Fe1 C3 O3 177.1(3) . . ?
Fe1 C4 O4 177.8(3) . . ?
N1 C10 C11 106.4(6) . . ?
C10 C11 C12 109.7(5) . . ?
C11 C12 C13 108.5(5) . . ?
N1 C13 C12 107.7(5) . . ?
N2 C20 C21 106.3(4) . . ?
C20 C21 C22 110.3(4) . . ?
C21 C22 C23 107.0(4) . . ?
N2 C23 C22 108.7(4) . . ?
N3 C30 C31 108.2(3) . . ?
C30 C31 C32 108.5(3) . . ?
C31 C32 C33 107.7(3) . . ?
N3 C33 C32 108.7(3) . . ?

loop_
_geom_bond_atom_site_label_1
_geom_bond_atom_site_label_2
_geom_bond_distance
_geom_bond_site_symmetry_2
_geom_bond_publ_flag
Fe1 P1 2.1661(7) . ?
Fe1 C1 1.793(3) . ?
Fe1 C2 1.786(3) . ?
Fe1 C3 1.778(3) . ?
Fe1 C4 1.787(3) . ?
P1 N1 1.688(2) . ?
P1 N2 1.698(2) . ?
P1 N3 1.691(2) . ?
O1 C1 1.139(4) . ?
O2 C2 1.139(3) . ?
O3 C3 1.145(3) . ?
O4 C4 1.147(3) . ?
N1 C10 1.402(5) . ?
N1 C13 1.393(4) . ?
N2 C20 1.390(4) . ?
N2 C23 1.389(4) . ?
N3 C30 1.390(3) . ?
N3 C33 1.386(3) . ?
C10 C11 1.348(7) . ?
C11 C12 1.374(9) . ?
C12 C13 1.342(6) . ?
C20 C21 1.346(6) . ?
C21 C22 1.388(6) . ?
C22 C23 1.337(4) . ?
C30 C31 1.340(5) . ?
C31 C32 1.393(5) . ?
C32 C33 1.344(4) . ?

loop_
_geom_torsion_atom_site_label_1
_geom_torsion_atom_site_label_2
_geom_torsion_atom_site_label_3
_geom_torsion_atom_site_label_4
_geom_torsion
_geom_torsion_site_symmetry_1
_geom_torsion_site_symmetry_2
_geom_torsion_site_symmetry_3
_geom_torsion_site_symmetry_4
_geom_torsion_publ_flag
Fe1 P1 N1 C10 -39.5(3) . . . . ?
Fe1 P1 N2 C23 -49.5(3) . . . . ?
Fe1 P1 N3 C33 -40.4(2) . . . . ?
